data_1561076
loop_
_publ_author_name
'Yadav, Priyanka'
'Patel, Vatsa'
'Ballabh, Amar'

_publ_section_title
;
 Role of S&#x2026;O non-bonded interaction in controlling supramolecular
 assemblies in a new series of 2-aminobenzothiazole based organic salts/
 co-crystals
;
_journal_name_full 'Journal of Solid State Chemistry'
_journal_page_first 231
_journal_page_last 238
_journal_paper_doi 10.1016/j.jssc.2018.04.015
_journal_volume 263
_journal_year 2018
_chemical_formula_moiety 'C7 H6 N2 S, C7 H6 O2'
_chemical_formula_sum 'C14 H12 N2 O2 S'
_chemical_formula_weight 272.32
_space_group_crystal_system monoclinic
_space_group_IT_number 14
_space_group_name_Hall '-P 2ybc'
_space_group_name_H-M_alt 'P 1 21/c 1'
_atom_sites_solution_hydrogens difmap
_atom_sites_solution_primary direct
_cell_angle_alpha 90
_cell_angle_beta 93.7(2)
_cell_angle_gamma 90
_cell_formula_units_Z 4
_cell_length_a 9.25(2)
_cell_length_b 8.45(2)
_cell_length_c 16.95(5)
_cell_measurement_reflns_used 5934
_cell_measurement_temperature 293(2)
_cell_measurement_theta_max 75.3630
_cell_measurement_theta_min 4.7920
_cell_volume 1322(6)
_computing_cell_refinement
;
CrysAlisPro, Agilent Technologies,
Version 1.171.36.28 (release 01-02-2013 CrysAlis171 .NET)
(compiled Feb  1 2013,16:14:44)
;
_computing_data_collection
;
CrysAlisPro, Agilent Technologies,
Version 1.171.36.28 (release 01-02-2013 CrysAlis171 .NET)
(compiled Feb  1 2013,16:14:44)
;
_computing_data_reduction
;
CrysAlisPro, Agilent Technologies,
Version 1.171.36.28 (release 01-02-2013 CrysAlis171 .NET)
(compiled Feb  1 2013,16:14:44)
;
_computing_molecular_graphics 'Olex2 (Dolomanov et al., 2009)'
_computing_publication_material 'Olex2 (Dolomanov et al., 2009)'
_computing_structure_refinement 'ShelXL (Sheldrick, 2015)'
_computing_structure_solution 'ShelXS (Sheldrick, 2008)'
_diffrn_ambient_temperature 293(2)
_diffrn_detector 'CCD plate'
_diffrn_detector_area_resol_mean 8.0851
_diffrn_detector_type Eos
_diffrn_measured_fraction_theta_full 1.000
_diffrn_measured_fraction_theta_max 0.999
_diffrn_measurement_details
;
#__ type_ start__ end____ width___ exp.time_
  1 omega  -34.00   -7.00   1.0000    1.0000
omega____ theta____ kappa____ phi______ frames
    -      -26.3214   38.0000  150.0000 27

#__ type_ start__ end____ width___ exp.time_
  2 omega    7.00   53.00   1.0000    1.0000
omega____ theta____ kappa____ phi______ frames
    -      -26.3214   38.0000  150.0000 46

#__ type_ start__ end____ width___ exp.time_
  3 omega  -50.00   44.00   1.0000    1.0000
omega____ theta____ kappa____ phi______ frames
    -      -26.3214   38.0000  -60.0000 94

#__ type_ start__ end____ width___ exp.time_
  4 omega -117.00  -76.00   1.0000    1.0000
omega____ theta____ kappa____ phi______ frames
    -      -26.3214 -178.0000  150.0000 41

#__ type_ start__ end____ width___ exp.time_
  5 omega   76.00  103.00   1.0000    1.0000
omega____ theta____ kappa____ phi______ frames
    -       26.3214  178.0000 -180.0000 27

#__ type_ start__ end____ width___ exp.time_
  6 omega  -49.00    3.00   1.0000    3.4300
omega____ theta____ kappa____ phi______ frames
    -      -72.5000   25.0000  -90.0000 52

#__ type_ start__ end____ width___ exp.time_
  7 omega  -24.00    6.00   1.0000    3.4300
omega____ theta____ kappa____ phi______ frames
    -      -72.5000   32.0000 -150.0000 30

#__ type_ start__ end____ width___ exp.time_
  8 omega  -27.00    0.00   1.0000    3.4300
omega____ theta____ kappa____ phi______ frames
    -      -72.5000   25.0000  -60.0000 27

#__ type_ start__ end____ width___ exp.time_
  9 omega  -83.00  -35.00   1.0000    3.4300
omega____ theta____ kappa____ phi______ frames
    -      -72.5000  104.0000  -60.0000 48

#__ type_ start__ end____ width___ exp.time_
 10 omega  -29.00    7.00   1.0000    3.4300
omega____ theta____ kappa____ phi______ frames
    -      -72.5000   32.0000    0.0000 36

#__ type_ start__ end____ width___ exp.time_
 11 omega  -81.00    9.00   1.0000    3.4300
omega____ theta____ kappa____ phi______ frames
    -      -72.5000  111.0000   90.0000 90

#__ type_ start__ end____ width___ exp.time_
 12 omega -125.00  -86.00   1.0000    3.4300
omega____ theta____ kappa____ phi______ frames
    -      -72.5000  -92.0000 -150.0000 39

#__ type_ start__ end____ width___ exp.time_
 13 omega -154.00 -129.00   1.0000    3.4300
omega____ theta____ kappa____ phi______ frames
    -      -72.5000  -92.0000 -150.0000 25

#__ type_ start__ end____ width___ exp.time_
 14 omega  115.00  142.00   1.0000    3.4300
omega____ theta____ kappa____ phi______ frames
    -       75.1607  178.0000 -180.0000 27

#__ type_ start__ end____ width___ exp.time_
 15 omega    1.00   91.00   1.0000    3.4300
omega____ theta____ kappa____ phi______ frames
    -       75.1607  -64.0000    0.0000 90

#__ type_ start__ end____ width___ exp.time_
 16 omega  112.00  178.00   1.0000    3.4300
omega____ theta____ kappa____ phi______ frames
    -      124.0000   54.0000  120.0000 66

#__ type_ start__ end____ width___ exp.time_
 17 omega  130.00  157.00   1.0000    3.4300
omega____ theta____ kappa____ phi______ frames
    -      124.0000   54.0000 -120.0000 27

#__ type_ start__ end____ width___ exp.time_
 18 omega   92.00  117.00   1.0000    3.4300
omega____ theta____ kappa____ phi______ frames
    -      124.0000   54.0000 -120.0000 25

#__ type_ start__ end____ width___ exp.time_
 19 omega   59.00   85.00   1.0000    3.4300
omega____ theta____ kappa____ phi______ frames
    -      124.0000  -32.0000 -120.0000 26

#__ type_ start__ end____ width___ exp.time_
 20 omega   67.00   94.00   1.0000    3.4300
omega____ theta____ kappa____ phi______ frames
    -      124.0000  -54.0000    0.0000 27

#__ type_ start__ end____ width___ exp.time_
 21 omega   75.00  102.00   1.0000    3.4300
omega____ theta____ kappa____ phi______ frames
    -      124.0000 -104.0000 -180.0000 27

#__ type_ start__ end____ width___ exp.time_
 22 omega   92.00  163.00   1.0000    3.4300
omega____ theta____ kappa____ phi______ frames
    -      124.0000   65.0000 -180.0000 71

#__ type_ start__ end____ width___ exp.time_
 23 omega   52.00  106.00   1.0000    3.4300
omega____ theta____ kappa____ phi______ frames
    -      124.0000 -104.0000  150.0000 54

#__ type_ start__ end____ width___ exp.time_
 24 omega   53.00   96.00   1.0000    3.4300
omega____ theta____ kappa____ phi______ frames
    -      124.0000  -43.0000  -60.0000 43

#__ type_ start__ end____ width___ exp.time_
 25 omega  105.00  152.00   1.0000    3.4300
omega____ theta____ kappa____ phi______ frames
    -      124.0000  -65.0000    0.0000 47

#__ type_ start__ end____ width___ exp.time_
 26 omega   43.00  102.00   1.0000    3.4300
omega____ theta____ kappa____ phi______ frames
    -      124.0000  -21.0000 -180.0000 59

#__ type_ start__ end____ width___ exp.time_
 27 omega   93.00  124.00   1.0000    3.4300
omega____ theta____ kappa____ phi______ frames
    -      124.0000 -130.0000   10.0000 31

#__ type_ start__ end____ width___ exp.time_
 28 omega   64.00  103.00   1.0000    3.4300
omega____ theta____ kappa____ phi______ frames
    -      124.0000  -21.0000  120.0000 39

#__ type_ start__ end____ width___ exp.time_
 29 omega   99.00  127.00   1.0000    3.4300
omega____ theta____ kappa____ phi______ frames
    -      124.0000  138.0000   90.0000 28

#__ type_ start__ end____ width___ exp.time_
 30 omega   86.00  113.00   1.0000    3.4300
omega____ theta____ kappa____ phi______ frames
    -      124.0000 -104.0000   60.0000 27

#__ type_ start__ end____ width___ exp.time_
 31 omega  104.00  151.00   1.0000    3.4300
omega____ theta____ kappa____ phi______ frames
    -      124.0000  104.0000 -120.0000 47

#__ type_ start__ end____ width___ exp.time_
 32 omega   49.00  137.00   1.0000    3.4300
omega____ theta____ kappa____ phi______ frames
    -      124.0000  -77.0000 -180.0000 88

#__ type_ start__ end____ width___ exp.time_
 33 omega   46.00   91.00   1.0000    3.4300
omega____ theta____ kappa____ phi______ frames
    -      124.0000  -43.0000    0.0000 45

#__ type_ start__ end____ width___ exp.time_
 34 omega  132.00  165.00   1.0000    3.4300
omega____ theta____ kappa____ phi______ frames
    -      124.0000  138.0000   90.0000 33

#__ type_ start__ end____ width___ exp.time_
 35 omega   79.00  108.00   1.0000    3.4300
omega____ theta____ kappa____ phi______ frames
    -      124.0000 -104.0000    0.0000 29

#__ type_ start__ end____ width___ exp.time_
 36 omega -115.00  -32.00   1.0000    1.0000
omega____ theta____ kappa____ phi______ frames
    -      -26.3214  178.0000  -60.0000 83

#__ type_ start__ end____ width___ exp.time_
 37 omega -101.00    6.00   1.0000    1.0000
omega____ theta____ kappa____ phi______ frames
    -      -26.3214  -57.0000 -180.0000 107

#__ type_ start__ end____ width___ exp.time_
 38 omega -101.00    6.00   1.0000    1.0000
omega____ theta____ kappa____ phi______ frames
    -      -26.3214  -57.0000    0.0000 107

#__ type_ start__ end____ width___ exp.time_
 39 omega   -6.00  101.00   1.0000    1.0000
omega____ theta____ kappa____ phi______ frames
    -       26.3214   57.0000  150.0000 107

#__ type_ start__ end____ width___ exp.time_
 40 omega  -68.00    3.00   1.0000    3.4300
omega____ theta____ kappa____ phi______ frames
    -      -72.5000   54.0000  -60.0000 71

#__ type_ start__ end____ width___ exp.time_
 41 omega -148.00  -40.00   1.0000    3.4300
omega____ theta____ kappa____ phi______ frames
    -      -72.5000  -54.0000  -30.0000 108

#__ type_ start__ end____ width___ exp.time_
 42 omega -148.00  -37.00   1.0000    3.4300
omega____ theta____ kappa____ phi______ frames
    -      -72.5000  -50.0000  -90.0000 111

#__ type_ start__ end____ width___ exp.time_
 43 omega   39.00  151.00   1.0000    3.4300
omega____ theta____ kappa____ phi______ frames
    -       75.1607   50.0000 -180.0000 112

#__ type_ start__ end____ width___ exp.time_
 44 omega   35.00  155.00   1.0000    3.4300
omega____ theta____ kappa____ phi______ frames
    -       75.1607   77.0000   90.0000 120

#__ type_ start__ end____ width___ exp.time_
 45 omega   35.00  155.00   1.0000    3.4300
omega____ theta____ kappa____ phi______ frames
    -       75.1607   77.0000 -150.0000 120

#__ type_ start__ end____ width___ exp.time_
 46 omega   28.00  154.00   1.0000    3.4300
omega____ theta____ kappa____ phi______ frames
    -       75.1607   38.0000   90.0000 126

#__ type_ start__ end____ width___ exp.time_
 47 omega  100.00  157.00   1.0000    3.4300
omega____ theta____ kappa____ phi______ frames
    -       75.1607  111.0000  -60.0000 57

#__ type_ start__ end____ width___ exp.time_
 48 omega   46.00   96.00   1.0000    3.4300
omega____ theta____ kappa____ phi______ frames
    -      124.0000  -43.0000   90.0000 50

#__ type_ start__ end____ width___ exp.time_
 49 omega   47.00  178.00   1.0000    3.4300
omega____ theta____ kappa____ phi______ frames
    -      124.0000   21.0000   90.0000 131

#__ type_ start__ end____ width___ exp.time_
 50 omega   68.00  178.00   1.0000    3.4300
omega____ theta____ kappa____ phi______ frames
    -      124.0000   32.0000  -30.0000 110

#__ type_ start__ end____ width___ exp.time_
 51 omega   84.00  178.00   1.0000    3.4300
omega____ theta____ kappa____ phi______ frames
    -      124.0000   77.0000   60.0000 94

#__ type_ start__ end____ width___ exp.time_
 52 omega   84.00  178.00   1.0000    3.4300
omega____ theta____ kappa____ phi______ frames
    -      124.0000   77.0000  120.0000 94

#__ type_ start__ end____ width___ exp.time_
 53 omega   84.00  178.00   1.0000    3.4300
omega____ theta____ kappa____ phi______ frames
    -      124.0000   77.0000  -30.0000 94

#__ type_ start__ end____ width___ exp.time_
 54 omega   42.00  113.00   1.0000    3.4300
omega____ theta____ kappa____ phi______ frames
    -      124.0000 -104.0000   60.0000 71

#__ type_ start__ end____ width___ exp.time_
 55 omega   91.00  178.00   1.0000    3.4300
omega____ theta____ kappa____ phi______ frames
    -      124.0000   54.0000  -90.0000 87

#__ type_ start__ end____ width___ exp.time_
 56 omega   84.00  178.00   1.0000    3.4300
omega____ theta____ kappa____ phi______ frames
    -      124.0000   77.0000   90.0000 94

#__ type_ start__ end____ width___ exp.time_
 57 omega   46.00   96.00   1.0000    3.4300
omega____ theta____ kappa____ phi______ frames
    -      124.0000  -43.0000 -150.0000 50

#__ type_ start__ end____ width___ exp.time_
 58 omega   46.00   96.00   1.0000    3.4300
omega____ theta____ kappa____ phi______ frames
    -      124.0000  -43.0000  150.0000 50

#__ type_ start__ end____ width___ exp.time_
 59 omega   84.00  178.00   1.0000    3.4300
omega____ theta____ kappa____ phi______ frames
    -      124.0000   77.0000 -150.0000 94

#__ type_ start__ end____ width___ exp.time_
 60 omega   45.00  137.00   1.0000    3.4300
omega____ theta____ kappa____ phi______ frames
    -      124.0000  -77.0000  -30.0000 92

#__ type_ start__ end____ width___ exp.time_
 61 omega   84.00  178.00   1.0000    3.4300
omega____ theta____ kappa____ phi______ frames
    -      124.0000   77.0000  150.0000 94
;
_diffrn_measurement_device 'four-circle diffractometer'
_diffrn_measurement_device_type 'Xcalibur, Eos, Gemini'
_diffrn_measurement_method '\w scans'
_diffrn_orient_matrix_UB_11 0.1186319000
_diffrn_orient_matrix_UB_12 0.1112930000
_diffrn_orient_matrix_UB_13 0.0360389000
_diffrn_orient_matrix_UB_21 -0.0938135000
_diffrn_orient_matrix_UB_22 0.1445772000
_diffrn_orient_matrix_UB_23 -0.0250642000
_diffrn_orient_matrix_UB_31 -0.0707037000
_diffrn_orient_matrix_UB_32 -0.0049144000
_diffrn_orient_matrix_UB_33 0.0797501000
_diffrn_radiation_collimation 0.8
_diffrn_radiation_monochromator graphite
_diffrn_radiation_probe x-ray
_diffrn_radiation_type CuK\a
_diffrn_radiation_wavelength 1.54184
_diffrn_reflns_av_R_equivalents 0.0540
_diffrn_reflns_av_unetI/netI 0.0273
_diffrn_reflns_Laue_measured_fraction_full 1.000
_diffrn_reflns_Laue_measured_fraction_max 0.999
_diffrn_reflns_limit_h_max 11
_diffrn_reflns_limit_h_min -11
_diffrn_reflns_limit_k_max 10
_diffrn_reflns_limit_k_min -10
_diffrn_reflns_limit_l_max 21
_diffrn_reflns_limit_l_min -19
_diffrn_reflns_number 13217
_diffrn_reflns_point_group_measured_fraction_full 1.000
_diffrn_reflns_point_group_measured_fraction_max 0.999
_diffrn_reflns_theta_full 67.684
_diffrn_reflns_theta_max 74.453
_diffrn_reflns_theta_min 4.793
_diffrn_source 'fine-focus sealed X-ray tube'
_diffrn_source_target Mo
_diffrn_source_type 'Enhance (Mo) X-ray source'
_exptl_absorpt_coefficient_mu 2.178
_exptl_absorpt_correction_T_max 1.00000
_exptl_absorpt_correction_T_min 0.22425
_exptl_absorpt_correction_type multi-scan
_exptl_absorpt_process_details
;
CrysAlisPro, Agilent Technologies,
Version 1.171.36.28 (release 01-02-2013 CrysAlis171 .NET)
(compiled Feb  1 2013,16:14:44)
Empirical absorption correction using spherical harmonics,
 implemented in SCALE3 ABSPACK scaling algorithm.
;
_exptl_crystal_colour 'clear white'
_exptl_crystal_colour_lustre clear
_exptl_crystal_colour_primary white
_exptl_crystal_density_diffrn 1.369
_exptl_crystal_description needle
_exptl_crystal_F_000 568
_exptl_crystal_size_max 0.32
_exptl_crystal_size_mid 0.26
_exptl_crystal_size_min 0.18
_refine_diff_density_max 0.442
_refine_diff_density_min -0.388
_refine_diff_density_rms 0.069
_refine_ls_extinction_coef .
_refine_ls_extinction_method none
_refine_ls_goodness_of_fit_ref 1.110
_refine_ls_hydrogen_treatment refall
_refine_ls_matrix_type full
_refine_ls_number_parameters 220
_refine_ls_number_reflns 2702
_refine_ls_number_restraints 0
_refine_ls_restrained_S_all 1.110
_refine_ls_R_factor_all 0.0729
_refine_ls_R_factor_gt 0.0670
_refine_ls_shift/su_max 0.000
_refine_ls_shift/su_mean 0.000
_refine_ls_structure_factor_coef Fsqd
_refine_ls_weighting_details 'w=1/[\s^2^(Fo^2^)+(0.1240P)^2^+0.2903P] where P=(Fo^2^+2Fc^2^)/3'
_refine_ls_weighting_scheme calc
_refine_ls_wR_factor_gt 0.1972
_refine_ls_wR_factor_ref 0.2050
_reflns_Friedel_coverage 0.000
_reflns_Friedel_fraction_full .
_reflns_Friedel_fraction_max .
_reflns_number_gt 2295
_reflns_number_total 2702
_reflns_threshold_expression 'I > 2\s(I)'
_cod_data_source_file JSSC-2018-263-231.cif
_cod_data_source_block BTzA9
_cod_depositor_comments
;
The following automatic conversions were performed:

data item '_diffrn_radiation_probe' value 'X-ray' was changed to
'x-ray' in accordance with the built-in table derived from the CIF
Core dictionary named 'cif_core.dic' version 2.4.5 last updated on
2014-11-21.

Automatic conversion script
Id: cif_fix_values 8369 2020-08-20 11:38:08Z andrius 
;
_cod_original_cell_volume 1321(6)
_cod_database_code 1561076
_chemical_oxdiff_formula 'C H O N'
_shelx_space_group_comment
;
The symmetry employed for this shelxl refinement is uniquely defined
by the following loop, which should always be used as a source of
symmetry information in preference to the above space-group names.
They are only intended as comments.
;
_reflns_odcompleteness_completeness 95.67
_reflns_odcompleteness_iscentric 1
_reflns_odcompleteness_theta 80.95
_olex2_refinement_description
;
;

loop_
_space_group_symop_operation_xyz
'x, y, z'
'-x, y+1/2, -z+1/2'
'-x, -y, -z'
'x, -y-1/2, z-1/2'

loop_
_atom_site_label
_atom_site_type_symbol
_atom_site_fract_x
_atom_site_fract_y
_atom_site_fract_z
_atom_site_U_iso_or_equiv
_atom_site_adp_type
_atom_site_occupancy
_atom_site_site_symmetry_order
_atom_site_calc_flag
_atom_site_refinement_flags_posn
_atom_site_refinement_flags_adp
_atom_site_refinement_flags_occupancy
_atom_site_disorder_assembly
_atom_site_disorder_group
S0AA S 0.47178(7) 0.71276(8) 0.10705(5) 0.0698(3) Uani 1 1 d . . . . .
O1AA O 0.3227(2) 0.6501(2) 0.29659(13) 0.0672(5) Uani 1 1 d . . . . .
O2AA O 0.1851(3) 0.7377(3) 0.38951(15) 0.0801(7) Uani 1 1 d . . . . .
N3AA N 0.6707(2) 0.4985(2) 0.10236(13) 0.0557(5) Uani 1 1 d . . . . .
C0AA C 0.0302(3) 0.4653(4) 0.39406(17) 0.0641(7) Uani 1 1 d . . . . .
C1AA C 0.2257(3) 0.6302(3) 0.34089(16) 0.0564(6) Uani 1 1 d . . . . .
C2AA C 0.1403(3) 0.4808(3) 0.34328(14) 0.0525(6) Uani 1 1 d . . . . .
C3AA C 0.6850(3) 0.5945(3) 0.03694(15) 0.0532(6) Uani 1 1 d . . . . .
C4AA C 0.0879(4) 0.2205(4) 0.29247(19) 0.0714(8) Uani 1 1 d . . . . .
C C 0.5667(3) 0.5465(3) 0.14482(16) 0.0572(6) Uani 1 1 d . . . . .
C5AA C 0.1694(3) 0.3574(3) 0.29270(16) 0.0605(6) Uani 1 1 d . . . . .
C6AA C 0.5839(3) 0.7174(3) 0.02815(17) 0.0590(6) Uani 1 1 d . . . . .
N0AA N 0.5351(3) 0.4776(3) 0.21205(18) 0.0779(8) Uani 1 1 d . . . . .
C7AA C -0.0227(4) 0.2070(4) 0.3417(2) 0.0765(9) Uani 1 1 d . . . . .
C8AA C 0.7914(4) 0.6841(4) -0.07950(19) 0.0745(8) Uani 1 1 d . . . . .
C9AA C 0.7894(3) 0.5791(3) -0.01763(17) 0.0632(7) Uani 1 1 d . . . . .
C0BA C -0.0511(4) 0.3277(4) 0.3933(2) 0.0763(9) Uani 1 1 d . . . . .
C1BA C 0.5824(4) 0.8191(4) -0.0362(2) 0.0775(9) Uani 1 1 d . . . . .
C2BA C 0.6877(5) 0.8004(4) -0.0891(2) 0.0854(10) Uani 1 1 d . . . . .
H5AA H 0.241(3) 0.367(4) 0.2610(18) 0.059(8) Uiso 1 1 d . . . . .
H9AA H 0.857(3) 0.500(4) -0.0155(19) 0.069(9) Uiso 1 1 d . . . . .
H0AC H 0.011(4) 0.554(5) 0.429(2) 0.080(10) Uiso 1 1 d . . . . .
H1BA H 0.507(5) 0.888(5) -0.042(2) 0.101(13) Uiso 1 1 d . . . . .
H8AA H 0.862(4) 0.682(5) -0.116(3) 0.088(11) Uiso 1 1 d . . . . .
H0BA H -0.124(4) 0.324(4) 0.428(2) 0.083(10) Uiso 1 1 d . . . . .
H7AA H -0.076(4) 0.108(5) 0.341(2) 0.085(10) Uiso 1 1 d . . . . .
H4AA H 0.113(4) 0.130(5) 0.256(2) 0.104(12) Uiso 1 1 d . . . . .
H2BA H 0.688(4) 0.871(5) -0.133(3) 0.098(12) Uiso 1 1 d . . . . .
H0AA H 0.468(4) 0.514(4) 0.2392(19) 0.068(9) Uiso 1 1 d . . . . .
H0AB H 0.569(4) 0.381(5) 0.222(2) 0.077(10) Uiso 1 1 d . . . . .
H2AA H 0.227(5) 0.820(5) 0.382(3) 0.096(13) Uiso 1 1 d . . . . .

loop_
_atom_site_aniso_label
_atom_site_aniso_U_11
_atom_site_aniso_U_22
_atom_site_aniso_U_33
_atom_site_aniso_U_23
_atom_site_aniso_U_13
_atom_site_aniso_U_12
S0AA 0.0596(5) 0.0600(5) 0.0917(6) -0.0156(3) 0.0199(4) 0.0103(3)
O1AA 0.0650(11) 0.0663(11) 0.0741(12) -0.0099(9) 0.0340(9) -0.0091(8)
O2AA 0.0857(14) 0.0630(12) 0.0979(16) -0.0246(11) 0.0536(12) -0.0232(10)
N3AA 0.0565(11) 0.0449(10) 0.0682(13) -0.0029(9) 0.0232(9) 0.0017(8)
C0AA 0.0705(16) 0.0590(16) 0.0652(16) -0.0011(12) 0.0230(13) -0.0060(11)
C1AA 0.0541(12) 0.0581(14) 0.0590(13) -0.0055(10) 0.0181(11) -0.0027(10)
C2AA 0.0528(12) 0.0529(12) 0.0525(12) 0.0018(9) 0.0090(10) -0.0009(9)
C3AA 0.0571(13) 0.0411(11) 0.0623(13) -0.0086(10) 0.0119(10) -0.0039(9)
C4AA 0.089(2) 0.0593(16) 0.0661(17) -0.0092(12) 0.0052(15) -0.0087(13)
C 0.0539(12) 0.0477(12) 0.0726(16) -0.0106(11) 0.0231(11) -0.0037(9)
C5AA 0.0613(14) 0.0643(15) 0.0571(14) -0.0057(11) 0.0126(11) -0.0021(12)
C6AA 0.0593(14) 0.0482(13) 0.0701(15) -0.0124(11) 0.0078(12) 0.0012(10)
N0AA 0.0846(17) 0.0674(15) 0.0874(19) -0.0020(13) 0.0495(15) 0.0047(13)
C7AA 0.093(2) 0.0626(16) 0.0737(18) 0.0030(13) 0.0065(16) -0.0257(15)
C8AA 0.094(2) 0.0694(17) 0.0626(16) -0.0033(13) 0.0224(15) -0.0092(15)
C9AA 0.0676(15) 0.0544(14) 0.0700(16) -0.0042(12) 0.0220(13) 0.0002(12)
C0BA 0.081(2) 0.0743(18) 0.0765(19) 0.0031(15) 0.0268(16) -0.0199(15)
C1BA 0.092(2) 0.0586(16) 0.081(2) -0.0014(14) -0.0041(17) 0.0136(15)
C2BA 0.123(3) 0.0670(19) 0.0666(19) 0.0054(15) 0.0098(19) -0.0017(18)

loop_
_atom_type_symbol
_atom_type_description
_atom_type_scat_dispersion_real
_atom_type_scat_dispersion_imag
_atom_type_scat_source
C C 0.0181 0.0091 'International Tables Vol C Tables 4.2.6.8 and 6.1.1.4'
H H 0.0000 0.0000 'International Tables Vol C Tables 4.2.6.8 and 6.1.1.4'
N N 0.0311 0.0180 'International Tables Vol C Tables 4.2.6.8 and 6.1.1.4'
O O 0.0492 0.0322 'International Tables Vol C Tables 4.2.6.8 and 6.1.1.4'
S S 0.3331 0.5567 'International Tables Vol C Tables 4.2.6.8 and 6.1.1.4'

loop_
_geom_angle_atom_site_label_1
_geom_angle_atom_site_label_2
_geom_angle_atom_site_label_3
_geom_angle
_geom_angle_site_symmetry_1
_geom_angle_site_symmetry_3
C6AA S0AA C 89.38(18) . .
C1AA O2AA H2AA 110(3) . .
C N3AA C3AA 111.8(3) . .
C2AA C0AA C0BA 119.7(3) . .
C2AA C0AA H0AC 118(2) . .
C0BA C0AA H0AC 122(2) . .
O1AA C1AA O2AA 123.4(3) . .
O1AA C1AA C2AA 123.1(2) . .
O2AA C1AA C2AA 113.5(3) . .
C0AA C2AA C1AA 120.7(2) . .
C0AA C2AA C5AA 119.6(3) . .
C5AA C2AA C1AA 119.7(3) . .
N3AA C3AA C6AA 114.9(3) . .
C9AA C3AA N3AA 125.9(3) . .
C9AA C3AA C6AA 119.2(3) . .
C5AA C4AA H4AA 119(2) . .
C7AA C4AA C5AA 119.9(3) . .
C7AA C4AA H4AA 121(2) . .
N3AA C S0AA 114.7(2) . .
N3AA C N0AA 123.3(3) . .
N0AA C S0AA 122.1(2) . .
C2AA C5AA H5AA 119(2) . .
C4AA C5AA C2AA 120.3(3) . .
C4AA C5AA H5AA 121(2) . .
C3AA C6AA S0AA 109.2(2) . .
C1BA C6AA S0AA 129.8(3) . .
C1BA C6AA C3AA 121.1(3) . .
C N0AA H0AA 121(2) . .
C N0AA H0AB 118(2) . .
H0AA N0AA H0AB 119(3) . .
C4AA C7AA C0BA 120.4(3) . .
C4AA C7AA H7AA 118(2) . .
C0BA C7AA H7AA 122(2) . .
C9AA C8AA H8AA 122(3) . .
C2BA C8AA C9AA 120.5(4) . .
C2BA C8AA H8AA 117(3) . .
C3AA C9AA H9AA 123(2) . .
C8AA C9AA C3AA 119.6(3) . .
C8AA C9AA H9AA 117(2) . .
C0AA C0BA H0BA 117(2) . .
C7AA C0BA C0AA 120.1(4) . .
C7AA C0BA H0BA 123(2) . .
C6AA C1BA H1BA 116(3) . .
C2BA C1BA C6AA 118.0(3) . .
C2BA C1BA H1BA 125(3) . .
C8AA C2BA C1BA 121.5(4) . .
C8AA C2BA H2BA 120(3) . .
C1BA C2BA H2BA 119(3) . .

loop_
_geom_bond_atom_site_label_1
_geom_bond_atom_site_label_2
_geom_bond_distance
_geom_bond_site_symmetry_2
S0AA C 1.755(4) .
S0AA C6AA 1.745(6) .
O1AA C1AA 1.218(4) .
O2AA C1AA 1.298(4) .
O2AA H2AA 0.81(5) .
N3AA C3AA 1.387(5) .
N3AA C 1.302(4) .
C0AA C2AA 1.381(5) .
C0AA C0BA 1.383(5) .
C0AA H0AC 0.98(4) .
C1AA C2AA 1.491(5) .
C2AA C5AA 1.387(5) .
C3AA C6AA 1.399(4) .
C3AA C9AA 1.385(5) .
C4AA C5AA 1.380(5) .
C4AA C7AA 1.366(6) .
C4AA H4AA 1.02(5) .
C N0AA 1.329(5) .
C5AA H5AA 0.89(3) .
C6AA C1BA 1.387(6) .
N0AA H0AA 0.85(4) .
N0AA H0AB 0.89(4) .
C7AA C0BA 1.380(6) .
C7AA H7AA 0.97(4) .
C8AA C9AA 1.374(5) .
C8AA C2BA 1.375(6) .
C8AA H8AA 0.93(4) .
C9AA H9AA 0.92(3) .
C0BA H0BA 0.92(4) .
C1BA C2BA 1.375(7) .
C1BA H1BA 0.91(4) .
C2BA H2BA 0.96(4) .

loop_
_geom_torsion_atom_site_label_1
_geom_torsion_atom_site_label_2
_geom_torsion_atom_site_label_3
_geom_torsion_atom_site_label_4
_geom_torsion
_geom_torsion_site_symmetry_1
_geom_torsion_site_symmetry_2
_geom_torsion_site_symmetry_3
_geom_torsion_site_symmetry_4
S0AA C6AA C1BA C2BA 177.6(3) . . . .
O1AA C1AA C2AA C0AA -179.2(3) . . . .
O1AA C1AA C2AA C5AA -0.7(4) . . . .
O2AA C1AA C2AA C0AA -0.4(4) . . . .
O2AA C1AA C2AA C5AA 178.1(3) . . . .
N3AA C3AA C6AA S0AA 1.7(3) . . . .
N3AA C3AA C6AA C1BA -177.8(3) . . . .
N3AA C3AA C9AA C8AA -179.4(3) . . . .
C0AA C2AA C5AA C4AA 0.7(4) . . . .
C1AA C2AA C5AA C4AA -177.8(3) . . . .
C2AA C0AA C0BA C7AA -0.3(5) . . . .
C3AA N3AA C S0AA 1.6(3) . . . .
C3AA N3AA C N0AA -177.5(3) . . . .
C3AA C6AA C1BA C2BA -3.1(5) . . . .
C4AA C7AA C0BA C0AA 1.6(6) . . . .
C S0AA C6AA C3AA -0.66(19) . . . .
C S0AA C6AA C1BA 178.8(3) . . . .
C N3AA C3AA C6AA -2.2(3) . . . .
C N3AA C3AA C9AA 177.0(2) . . . .
C5AA C4AA C7AA C0BA -1.7(5) . . . .
C6AA S0AA C N3AA -0.5(2) . . . .
C6AA S0AA C N0AA 178.5(3) . . . .
C6AA C3AA C9AA C8AA -0.3(4) . . . .
C6AA C1BA C2BA C8AA 0.4(5) . . . .
C7AA C4AA C5AA C2AA 0.6(5) . . . .
C9AA C3AA C6AA S0AA -177.5(2) . . . .
C9AA C3AA C6AA C1BA 3.0(4) . . . .
C9AA C8AA C2BA C1BA 2.3(6) . . . .
C0BA C0AA C2AA C1AA 177.7(3) . . . .
C0BA C0AA C2AA C5AA -0.8(4) . . . .
C2BA C8AA C9AA C3AA -2.3(5) . . . .
